data_4076580
loop_
_publ_author_name
'Krupski, Sergei'
'Dickschat, Julia V.'
'Hepp, Alexander'
'Pape, Tania'
'Hahn, F. Ekkehardt'

_publ_section_title
;
 Synthesis and Characterization of Rigid Ditopic N-Heterocyclic
 Benzobisgermylenes and -stannylenes
;
_journal_issue 5
_journal_name_full Organometallics
_journal_page_first 2078
_journal_paper_doi 10.1021/om3000604
_journal_volume 31
_journal_year 2012
_chemical_formula_sum 'C20 H34 Ge2 N4'
_chemical_formula_weight 475.69
_chemical_name_systematic
; 
 ? 
;
_space_group_IT_number 14
_symmetry_cell_setting monoclinic
_symmetry_space_group_name_Hall '-P 2ybc'
_symmetry_space_group_name_H-M 'P 1 21/c 1'
_atom_sites_solution_hydrogens geom
_atom_sites_solution_primary direct
_atom_sites_solution_secondary difmap
_audit_creation_method SHELXL-97
_cell_angle_alpha 90.00
_cell_angle_beta 102.826(2)
_cell_angle_gamma 90.00
_cell_formula_units_Z 4
_cell_length_a 16.9241(17)
_cell_length_b 5.9332(6)
_cell_length_c 22.483(2)
_cell_measurement_reflns_used 900
_cell_measurement_temperature 153(2)
_cell_measurement_theta_max 22.5
_cell_measurement_theta_min 1
_cell_volume 2201.3(4)
_computing_cell_refinement 'APEX2(Bruker AXS, 2007)'
_computing_data_collection 'APEX2(Bruker AXS, 2007)'
_computing_data_reduction 'SAINT,SADABS (Bruker AXS, 2007 )'
_computing_molecular_graphics
;
ORTEP3,L.J. Farrugia, J. Appl. Cryst. (1997) 30, 565
;
_computing_structure_refinement
;
SHELXL-97, G. M. Sheldrick, Acta Cryst. (2008) A64, 112-122
;
_computing_structure_solution
;
SHELXS-97 , G. M. Sheldrick, Acta Cryst. (2008) A64, 112-122
;
_diffrn_ambient_temperature 153(2)
_diffrn_detector_area_resol_mean 80
_diffrn_measured_fraction_theta_full 1.000
_diffrn_measured_fraction_theta_max 1.000
_diffrn_measurement_device_type 'CCD area detector'
_diffrn_measurement_method 'Omega and Phi scans'
_diffrn_radiation_monochromator graphite
_diffrn_radiation_source 'rotating anode'
_diffrn_radiation_type MoK\a
_diffrn_radiation_wavelength 0.71073
_diffrn_reflns_av_R_equivalents 0.0668
_diffrn_reflns_av_sigmaI/netI 0.0635
_diffrn_reflns_limit_h_max 21
_diffrn_reflns_limit_h_min -21
_diffrn_reflns_limit_k_max 7
_diffrn_reflns_limit_k_min -7
_diffrn_reflns_limit_l_max 29
_diffrn_reflns_limit_l_min -29
_diffrn_reflns_number 19124
_diffrn_reflns_theta_full 27.49
_diffrn_reflns_theta_max 27.49
_diffrn_reflns_theta_min 1.23
_exptl_absorpt_coefficient_mu 2.742
_exptl_absorpt_correction_T_max 0.9223
_exptl_absorpt_correction_T_min 0.7344
_exptl_absorpt_correction_type multi-scan
_exptl_absorpt_process_details
; 
 Corrections were done with the SADABS program, utilizing the none merged
 raw data obtained from the integration process. Integration and final cell
 refinement were done with SAINT.

 SADABS reports ratio of Tmin/Tmax = 0.828254  

;
_exptl_crystal_colour red-orange
_exptl_crystal_density_diffrn 1.435
_exptl_crystal_density_method 'not measured'
_exptl_crystal_description 'transparent needles'
_exptl_crystal_F_000 984
_exptl_crystal_size_max 0.12
_exptl_crystal_size_mid 0.03
_exptl_crystal_size_min 0.03
_refine_diff_density_max 0.566
_refine_diff_density_min -0.369
_refine_diff_density_rms 0.090
_refine_ls_extinction_method none
_refine_ls_goodness_of_fit_ref 0.980
_refine_ls_hydrogen_treatment noref
_refine_ls_matrix_type full
_refine_ls_number_parameters 243
_refine_ls_number_reflns 5059
_refine_ls_number_restraints 0
_refine_ls_restrained_S_all 0.980
_refine_ls_R_factor_all 0.0765
_refine_ls_R_factor_gt 0.0408
_refine_ls_shift/su_max 0.001
_refine_ls_shift/su_mean 0.000
_refine_ls_structure_factor_coef Fsqd
_refine_ls_weighting_details 'calc w=1/[\s^2^(Fo^2^)+(0.0398P)^2^+0.0000P] where P=(Fo^2^+2Fc^2^)/3'
_refine_ls_weighting_scheme calc
_refine_ls_wR_factor_gt 0.0770
_refine_ls_wR_factor_ref 0.0894
_reflns_number_gt 3466
_reflns_number_total 5059
_reflns_threshold_expression >2sigma(I)
_cod_data_source_file om3000604_si_002.cif
_cod_data_source_block Benzobisgermylene_4a
_cod_original_cell_volume 2201.2(4)
_cod_original_sg_symbol_H-M P2(1)/c
_cod_database_code 4076580

loop_
_symmetry_equiv_pos_as_xyz
'x, y, z'
'-x, y+1/2, -z+1/2'
'-x, -y, -z'
'x, -y-1/2, z-1/2'

loop_
_atom_site_label
_atom_site_type_symbol
_atom_site_fract_x
_atom_site_fract_y
_atom_site_fract_z
_atom_site_U_iso_or_equiv
_atom_site_adp_type
_atom_site_occupancy
_atom_site_symmetry_multiplicity
_atom_site_calc_flag
_atom_site_refinement_flags
Ge1 Ge 0.44488(2) 1.31771(6) 0.295535(17) 0.02657(11) Uani 1 1 d .
Ge2 Ge 0.18868(2) 0.25451(6) 0.315153(18) 0.02881(11) Uani 1 1 d .
N1 N 0.37557(15) 1.1269(4) 0.24230(12) 0.0220(6) Uani 1 1 d .
N2 N 0.42195(16) 1.1285(4) 0.35647(12) 0.0239(6) Uani 1 1 d .
N3 N 0.20620(16) 0.4509(4) 0.25511(12) 0.0240(6) Uani 1 1 d .
N4 N 0.24886(16) 0.4616(4) 0.36930(12) 0.0254(6) Uani 1 1 d .
C1 C 0.34181(19) 0.9556(5) 0.27099(15) 0.0222(7) Uani 1 1 d .
C2 C 0.36723(18) 0.9574(5) 0.33502(15) 0.0211(7) Uani 1 1 d .
C3 C 0.33751(19) 0.7983(5) 0.36994(15) 0.0236(7) Uani 1 1 d .
H3 H 0.3546 0.8006 0.4131 0.028 Uiso 1 1 calc R
C4 C 0.28254(19) 0.6353(5) 0.34136(15) 0.0236(7) Uani 1 1 d .
C5 C 0.25787(19) 0.6296(5) 0.27667(15) 0.0226(7) Uani 1 1 d .
C6 C 0.28759(19) 0.7908(5) 0.24214(15) 0.0238(7) Uani 1 1 d .
H6 H 0.2709 0.7887 0.1989 0.029 Uiso 1 1 calc R
C7 C 0.35771(19) 1.1334(5) 0.17620(14) 0.0242(7) Uani 1 1 d .
H7A H 0.2983 1.1429 0.1608 0.029 Uiso 1 1 calc R
H7B H 0.3764 0.9912 0.1608 0.029 Uiso 1 1 calc R
C8 C 0.3973(2) 1.3301(6) 0.15112(16) 0.0343(9) Uani 1 1 d .
H8A H 0.3783 1.4718 0.1654 0.051 Uiso 1 1 calc R
H8B H 0.3830 1.3260 0.1064 0.051 Uiso 1 1 calc R
H8C H 0.4563 1.3196 0.1653 0.051 Uiso 1 1 calc R
C9 C 0.4571(2) 1.1414(6) 0.42156(15) 0.0278(8) Uani 1 1 d .
H9A H 0.4807 0.9931 0.4358 0.033 Uiso 1 1 calc R
H9B H 0.4136 1.1742 0.4434 0.033 Uiso 1 1 calc R
C10 C 0.5219(2) 1.3190(6) 0.43768(16) 0.0377(9) Uani 1 1 d .
H10A H 0.5670 1.2818 0.4186 0.057 Uiso 1 1 calc R
H10B H 0.5414 1.3248 0.4821 0.057 Uiso 1 1 calc R
H10C H 0.4993 1.4659 0.4228 0.057 Uiso 1 1 calc R
C11 C 0.17406(19) 0.4123(5) 0.18958(15) 0.0252(8) Uani 1 1 d .
H11A H 0.1728 0.2478 0.1821 0.030 Uiso 1 1 calc R
H11B H 0.2122 0.4792 0.1669 0.030 Uiso 1 1 calc R
C12 C 0.0889(2) 0.5079(6) 0.16299(15) 0.0264(8) Uani 1 1 d .
C13 C 0.0690(2) 0.4493(7) 0.09488(16) 0.0405(10) Uani 1 1 d .
H13A H 0.0155 0.5093 0.0757 0.061 Uiso 1 1 calc R
H13B H 0.0689 0.2852 0.0899 0.061 Uiso 1 1 calc R
H13C H 0.1099 0.5159 0.0755 0.061 Uiso 1 1 calc R
C14 C 0.0263(2) 0.3975(6) 0.19320(17) 0.0339(9) Uani 1 1 d .
H14A H 0.0380 0.4373 0.2366 0.051 Uiso 1 1 calc R
H14B H 0.0288 0.2335 0.1889 0.051 Uiso 1 1 calc R
H14C H -0.0280 0.4510 0.1735 0.051 Uiso 1 1 calc R
C15 C 0.0863(2) 0.7617(6) 0.17096(17) 0.0350(9) Uani 1 1 d .
H15A H 0.1026 0.7991 0.2144 0.053 Uiso 1 1 calc R
H15B H 0.0312 0.8164 0.1546 0.053 Uiso 1 1 calc R
H15C H 0.1236 0.8334 0.1490 0.053 Uiso 1 1 calc R
C16 C 0.2638(2) 0.4369(6) 0.43529(15) 0.0284(8) Uani 1 1 d .
H16A H 0.3181 0.4995 0.4531 0.034 Uiso 1 1 calc R
H16B H 0.2656 0.2739 0.4449 0.034 Uiso 1 1 calc R
C17 C 0.2022(2) 0.5493(6) 0.46744(15) 0.0278(8) Uani 1 1 d .
C18 C 0.1175(2) 0.4563(7) 0.44243(17) 0.0390(9) Uani 1 1 d .
H18A H 0.0800 0.5188 0.4657 0.059 Uiso 1 1 calc R
H18B H 0.1184 0.2917 0.4461 0.059 Uiso 1 1 calc R
H18C H 0.0994 0.4986 0.3994 0.059 Uiso 1 1 calc R
C19 C 0.2015(2) 0.8042(6) 0.45962(18) 0.0433(10) Uani 1 1 d .
H19A H 0.1611 0.8704 0.4796 0.065 Uiso 1 1 calc R
H19B H 0.1878 0.8415 0.4161 0.065 Uiso 1 1 calc R
H19C H 0.2552 0.8650 0.4781 0.065 Uiso 1 1 calc R
C20 C 0.2287(2) 0.4909(7) 0.53491(16) 0.0437(10) Uani 1 1 d .
H20A H 0.2831 0.5516 0.5512 0.066 Uiso 1 1 calc R
H20B H 0.2296 0.3268 0.5399 0.066 Uiso 1 1 calc R
H20C H 0.1905 0.5568 0.5570 0.066 Uiso 1 1 calc R

loop_
_atom_site_aniso_label
_atom_site_aniso_U_11
_atom_site_aniso_U_22
_atom_site_aniso_U_33
_atom_site_aniso_U_23
_atom_site_aniso_U_13
_atom_site_aniso_U_12
Ge1 0.0241(2) 0.02493(19) 0.0313(2) -0.00138(16) 0.00727(15) -0.00754(16)
Ge2 0.0266(2) 0.02155(19) 0.0375(2) 0.00162(16) 0.00548(16) -0.00586(15)
N1 0.0176(14) 0.0242(15) 0.0253(15) -0.0005(12) 0.0070(12) -0.0010(11)
N2 0.0200(15) 0.0263(16) 0.0259(16) -0.0032(12) 0.0058(12) -0.0046(12)
N3 0.0203(15) 0.0209(14) 0.0298(16) -0.0054(12) 0.0036(12) -0.0032(11)
N4 0.0241(16) 0.0207(14) 0.0310(17) 0.0023(12) 0.0056(13) -0.0021(12)
C1 0.0169(17) 0.0183(16) 0.0321(19) 0.0017(14) 0.0069(14) 0.0005(13)
C2 0.0164(17) 0.0201(17) 0.0281(19) -0.0013(14) 0.0077(14) 0.0006(13)
C3 0.0208(17) 0.0216(18) 0.0279(18) 0.0007(14) 0.0042(14) 0.0002(13)
C4 0.0202(17) 0.0189(17) 0.0326(19) 0.0041(14) 0.0072(14) 0.0001(13)
C5 0.0171(17) 0.0200(17) 0.0306(19) -0.0005(14) 0.0050(14) 0.0026(13)
C6 0.0208(17) 0.0261(19) 0.0250(18) -0.0011(14) 0.0061(14) 0.0041(14)
C7 0.0177(17) 0.0269(19) 0.0293(19) -0.0013(14) 0.0077(14) -0.0005(14)
C8 0.034(2) 0.036(2) 0.034(2) 0.0029(17) 0.0107(17) -0.0049(17)
C9 0.0247(19) 0.033(2) 0.0278(19) -0.0038(15) 0.0095(15) -0.0076(15)
C10 0.041(2) 0.042(2) 0.030(2) -0.0074(17) 0.0060(17) -0.0180(18)
C11 0.0238(19) 0.0214(18) 0.032(2) -0.0075(14) 0.0092(15) -0.0040(14)
C12 0.0227(19) 0.0263(18) 0.0302(19) -0.0032(14) 0.0061(15) 0.0005(14)
C13 0.035(2) 0.050(2) 0.035(2) -0.0082(18) 0.0043(18) -0.0039(19)
C14 0.0193(18) 0.037(2) 0.045(2) -0.0046(17) 0.0073(16) -0.0007(16)
C15 0.029(2) 0.0305(19) 0.042(2) -0.0014(17) -0.0003(17) 0.0034(16)
C16 0.0231(19) 0.0259(19) 0.033(2) 0.0117(15) -0.0004(15) -0.0038(15)
C17 0.0277(19) 0.0288(19) 0.0267(19) 0.0083(15) 0.0053(15) -0.0005(15)
C18 0.025(2) 0.048(2) 0.044(2) 0.0012(19) 0.0072(18) 0.0000(18)
C19 0.054(3) 0.033(2) 0.049(3) 0.0020(18) 0.026(2) 0.0046(19)
C20 0.041(2) 0.058(3) 0.031(2) 0.0124(19) 0.0063(19) -0.009(2)

loop_
_atom_type_symbol
_atom_type_description
_atom_type_scat_dispersion_real
_atom_type_scat_dispersion_imag
_atom_type_scat_source
C C 0.0033 0.0016 'International Tables Vol C Tables 4.2.6.8 and 6.1.1.4'
H H 0.0000 0.0000 'International Tables Vol C Tables 4.2.6.8 and 6.1.1.4'
N N 0.0061 0.0033 'International Tables Vol C Tables 4.2.6.8 and 6.1.1.4'
Ge Ge 0.1547 1.8001 'International Tables Vol C Tables 4.2.6.8 and 6.1.1.4'

loop_
_geom_angle_atom_site_label_1
_geom_angle_atom_site_label_2
_geom_angle_atom_site_label_3
_geom_angle
N1 Ge1 N2 84.41(11)
N3 Ge2 N4 84.77(11)
C1 N1 C7 118.7(3)
C1 N1 Ge1 114.3(2)
C7 N1 Ge1 126.9(2)
C2 N2 C9 118.8(3)
C2 N2 Ge1 114.5(2)
C9 N2 Ge1 126.7(2)
C5 N3 C11 122.1(3)
C5 N3 Ge2 114.5(2)
C11 N3 Ge2 123.2(2)
C4 N4 C16 122.5(3)
C4 N4 Ge2 114.3(2)
C16 N4 Ge2 123.0(2)
N1 C1 C6 126.2(3)
N1 C1 C2 113.8(3)
C6 C1 C2 120.0(3)
N2 C2 C3 126.7(3)
N2 C2 C1 113.0(3)
C3 C2 C1 120.3(3)
C2 C3 C4 119.9(3)
N4 C4 C3 127.1(3)
N4 C4 C5 112.8(3)
C3 C4 C5 120.1(3)
N3 C5 C6 127.3(3)
N3 C5 C4 113.2(3)
C6 C5 C4 119.5(3)
C5 C6 C1 120.1(3)
N1 C7 C8 113.1(3)
N2 C9 C10 113.1(3)
N3 C11 C12 115.9(3)
C15 C12 C14 109.4(3)
C15 C12 C13 109.7(3)
C14 C12 C13 109.1(3)
C15 C12 C11 111.6(3)
C14 C12 C11 110.6(3)
C13 C12 C11 106.4(3)
N4 C16 C17 116.8(3)
C19 C17 C20 109.5(3)
C19 C17 C18 109.5(3)
C20 C17 C18 109.3(3)
C19 C17 C16 111.3(3)
C20 C17 C16 106.7(3)
C18 C17 C16 110.4(3)

loop_
_geom_bond_atom_site_label_1
_geom_bond_atom_site_label_2
_geom_bond_distance
Ge1 N1 1.862(3)
Ge1 N2 1.877(3)
Ge2 N3 1.856(3)
Ge2 N4 1.865(3)
N1 C1 1.393(4)
N1 C7 1.450(4)
N2 C2 1.386(4)
N2 C9 1.454(4)
N3 C5 1.391(4)
N3 C11 1.471(4)
N4 C4 1.393(4)
N4 C16 1.456(4)
C1 C6 1.398(4)
C1 C2 1.408(4)
C2 C3 1.391(4)
C3 C4 1.396(4)
C4 C5 1.422(4)
C5 C6 1.395(4)
C7 C8 1.515(4)
C9 C10 1.505(5)
C11 C12 1.541(4)
C12 C15 1.518(5)
C12 C14 1.526(5)
C12 C13 1.533(5)
C16 C17 1.545(5)
C17 C19 1.522(5)
C17 C20 1.523(5)
C17 C18 1.523(5)
